data_7109136
loop_
_publ_author_name
'Wen Zhou'
'Xiao-Xiao Li'
'Guo-Hua Li'
'Yun Wu'
'Zili Chen'

_publ_section_title
;
 Gold catalyzed [3+2] cycloaddition of N-allenyl amides with azomethine
 imines
;
_journal_name_full Chem.Commun.
_journal_page_first 3552
_journal_paper_doi 10.1039/c3cc41258j
_journal_volume 49
_journal_year 2013
_chemical_formula_moiety 'C16 H17 N3 O3'
_chemical_formula_sum 'C16 H17 N3 O3'
_chemical_formula_weight 299.33
_chemical_name_systematic
;
?
;
_space_group_IT_number 2
_symmetry_cell_setting triclinic
_symmetry_space_group_name_Hall '-P 1'
_symmetry_space_group_name_H-M 'P -1'
_atom_sites_solution_hydrogens geom
_atom_sites_solution_primary direct
_atom_sites_solution_secondary difmap
_audit_creation_method SHELXL-97
_cell_angle_alpha 99.419(19)
_cell_angle_beta 90.797(3)
_cell_angle_gamma 105.56(2)
_cell_formula_units_Z 4
_cell_length_a 7.9100(12)
_cell_length_b 10.1440(16)
_cell_length_c 19.501(2)
_cell_measurement_reflns_used 1920
_cell_measurement_temperature 113(2)
_cell_measurement_theta_max 72.10
_cell_measurement_theta_min 27.60
_cell_volume 1484.3(4)
_computing_cell_refinement 'CrystalClear-SM Expert 2.0 r5'
_computing_data_collection 'CrystalClear-SM Expert 2.0 r5 (Rigaku, 2010)'
_computing_data_reduction 'CrystalClear-SM Expert 2.0 r5'
_computing_molecular_graphics 'CrystalStructure 4.0'
_computing_publication_material 'CrystalStructure 4.0 (Rigaku, 2009)'
_computing_structure_refinement 'SHELXL-97 (Sheldrick, 1997)'
_computing_structure_solution 'SHELXS-97 (Sheldrick, 1990)'
_diffrn_ambient_temperature 113(2)
_diffrn_detector_area_resol_mean 11.11
_diffrn_measured_fraction_theta_full 0.972
_diffrn_measured_fraction_theta_max 0.946
_diffrn_measurement_device_type 'Rigaku Saturn944 CCD'
_diffrn_measurement_method \w
_diffrn_radiation_monochromator multilayer
_diffrn_radiation_source 'fine-focus sealed tube'
_diffrn_radiation_type CuK\a
_diffrn_radiation_wavelength 1.54187
_diffrn_reflns_av_R_equivalents 0.0640
_diffrn_reflns_av_sigmaI/netI 0.0606
_diffrn_reflns_limit_h_max 9
_diffrn_reflns_limit_h_min -9
_diffrn_reflns_limit_k_max 12
_diffrn_reflns_limit_k_min -11
_diffrn_reflns_limit_l_max 24
_diffrn_reflns_limit_l_min -23
_diffrn_reflns_number 16631
_diffrn_reflns_theta_full 67.75
_diffrn_reflns_theta_max 72.46
_diffrn_reflns_theta_min 2.30
_diffrn_standards_decay_% 0
_diffrn_standards_interval_count 0
_diffrn_standards_interval_time 0
_diffrn_standards_number 0
_exptl_absorpt_coefficient_mu 0.776
_exptl_absorpt_correction_T_max 0.8729
_exptl_absorpt_correction_T_min 0.8478
_exptl_absorpt_correction_type multi-scan
_exptl_absorpt_process_details CrystalClear
_exptl_crystal_colour colorless
_exptl_crystal_density_diffrn 1.339
_exptl_crystal_density_method 'not measured'
_exptl_crystal_description prism
_exptl_crystal_F_000 632
_exptl_crystal_size_max 0.22
_exptl_crystal_size_mid 0.20
_exptl_crystal_size_min 0.18
_refine_diff_density_max 0.384
_refine_diff_density_min -0.531
_refine_diff_density_rms 0.102
_refine_ls_extinction_coef 0.086(3)
_refine_ls_extinction_expression Fc^*^=kFc[1+0.001xFc^2^\l^3^/sin(2\q)]^-1/4^
_refine_ls_extinction_method SHELXL
_refine_ls_goodness_of_fit_ref 1.107
_refine_ls_hydrogen_treatment constr
_refine_ls_matrix_type full
_refine_ls_number_parameters 398
_refine_ls_number_reflns 5563
_refine_ls_number_restraints 0
_refine_ls_restrained_S_all 1.107
_refine_ls_R_factor_all 0.0618
_refine_ls_R_factor_gt 0.0577
_refine_ls_shift/su_max 0.001
_refine_ls_shift/su_mean 0.000
_refine_ls_structure_factor_coef Fsqd
_refine_ls_weighting_details 'calc w=1/[\s^2^(Fo^2^)+(0.0791P)^2^+0.0000P] where P=(Fo^2^+2Fc^2^)/3'
_refine_ls_weighting_scheme calc
_refine_ls_wR_factor_gt 0.1299
_refine_ls_wR_factor_ref 0.1336
_reflns_number_gt 4716
_reflns_number_total 5563
_reflns_threshold_expression >2sigma(I)
_cod_data_source_file c3cc41258j.txt
_cod_data_source_block shelxl
_cod_database_code 7109136

loop_
_symmetry_equiv_pos_as_xyz
'x, y, z'
'-x, -y, -z'

loop_
_atom_site_label
_atom_site_type_symbol
_atom_site_fract_x
_atom_site_fract_y
_atom_site_fract_z
_atom_site_U_iso_or_equiv
_atom_site_adp_type
_atom_site_occupancy
_atom_site_symmetry_multiplicity
_atom_site_calc_flag
_atom_site_refinement_flags
O1 O 0.60388(15) 0.11142(12) 0.61662(7) 0.0454(3) Uani 1 1 d .
O2 O 0.77482(14) 0.54252(11) 0.48516(5) 0.0311(3) Uani 1 1 d .
O3 O 0.73806(15) 0.74808(12) 0.47022(6) 0.0358(3) Uani 1 1 d .
O4 O 0.95702(14) 0.93504(11) 0.09888(5) 0.0337(3) Uani 1 1 d .
O5 O 0.66577(13) 0.38914(11) -0.02246(5) 0.0283(3) Uani 1 1 d .
O6 O 0.65868(14) 0.16594(11) -0.02377(5) 0.0316(3) Uani 1 1 d .
N1 N 0.73764(16) 0.32429(13) 0.68296(6) 0.0299(3) Uani 1 1 d .
N2 N 0.90131(15) 0.43265(13) 0.68385(6) 0.0269(3) Uani 1 1 d .
N3 N 0.63511(15) 0.66630(12) 0.56438(6) 0.0253(3) Uani 1 1 d .
N4 N 0.88766(15) 0.77134(12) 0.17001(6) 0.0247(3) Uani 1 1 d .
N5 N 0.73068(15) 0.67068(12) 0.18584(6) 0.0238(3) Uani 1 1 d .
N6 N 0.85797(15) 0.32532(12) 0.04779(6) 0.0247(3) Uani 1 1 d .
C1 C 0.7359(2) 0.20657(16) 0.63650(8) 0.0321(4) Uani 1 1 d .
C2 C 0.9217(2) 0.21736(17) 0.61626(8) 0.0331(4) Uani 1 1 d .
H2A H 0.9323 0.2217 0.5661 0.040 Uiso 1 1 calc R
H2B H 0.9605 0.1372 0.6266 0.040 Uiso 1 1 calc R
C3 C 1.02892(19) 0.35244(16) 0.66108(7) 0.0284(3) Uani 1 1 d .
H3A H 1.0880 0.3331 0.7019 0.034 Uiso 1 1 calc R
H3B H 1.1195 0.4051 0.6338 0.034 Uiso 1 1 calc R
C4 C 0.5960(2) 0.39018(17) 0.68006(8) 0.0322(4) Uani 1 1 d .
H4A H 0.5729 0.4329 0.7271 0.039 Uiso 1 1 calc R
H4B H 0.4863 0.3229 0.6580 0.039 Uiso 1 1 calc R
C5 C 0.66886(17) 0.49966(15) 0.63560(7) 0.0254(3) Uani 1 1 d .
C6 C 0.86403(17) 0.51459(14) 0.63067(7) 0.0228(3) Uani 1 1 d .
H6 H 0.8878 0.4717 0.5832 0.027 Uiso 1 1 calc R
C7 C 0.57302(18) 0.56873(15) 0.60848(7) 0.0258(3) Uani 1 1 d .
H7 H 0.4533 0.5515 0.6195 0.031 Uiso 1 1 calc R
C8 C 0.72105(17) 0.64133(15) 0.50588(7) 0.0258(3) Uani 1 1 d .
C9 C 0.6752(2) 0.85563(17) 0.51095(9) 0.0383(4) Uani 1 1 d .
H9A H 0.6053 0.8943 0.4811 0.046 Uiso 1 1 calc R
H9B H 0.7744 0.9319 0.5350 0.046 Uiso 1 1 calc R
C10 C 0.5619(2) 0.78258(19) 0.56293(10) 0.0409(4) Uani 1 1 d .
H10A H 0.5754 0.8427 0.6092 0.049 Uiso 1 1 calc R
H10B H 0.4362 0.7510 0.5465 0.049 Uiso 1 1 calc R
C11 C 0.97196(17) 0.66506(15) 0.64764(7) 0.0253(3) Uani 1 1 d .
C12 C 1.08894(18) 0.72438(16) 0.60172(8) 0.0296(3) Uani 1 1 d .
H12 H 1.1113 0.6685 0.5607 0.035 Uiso 1 1 calc R
C13 C 1.1738(2) 0.86638(17) 0.61597(10) 0.0381(4) Uani 1 1 d .
H13 H 1.2542 0.9071 0.5846 0.046 Uiso 1 1 calc R
C14 C 1.1415(2) 0.94807(18) 0.67559(11) 0.0446(5) Uani 1 1 d .
H14 H 1.1977 1.0450 0.6847 0.053 Uiso 1 1 calc R
C15 C 1.0273(2) 0.88844(19) 0.72185(10) 0.0460(5) Uani 1 1 d .
H15 H 1.0065 0.9443 0.7632 0.055 Uiso 1 1 calc R
C16 C 0.9433(2) 0.74811(18) 0.70842(8) 0.0364(4) Uani 1 1 d .
H16 H 0.8655 0.7077 0.7407 0.044 Uiso 1 1 calc R
C17 C 0.84850(19) 0.85985(15) 0.12979(7) 0.0261(3) Uani 1 1 d .
C18 C 0.65541(19) 0.84777(16) 0.13301(8) 0.0304(3) Uani 1 1 d .
H18A H 0.5942 0.8133 0.0863 0.036 Uiso 1 1 calc R
H18B H 0.6353 0.9386 0.1520 0.036 Uiso 1 1 calc R
C19 C 0.59184(18) 0.74317(15) 0.18177(7) 0.0274(3) Uani 1 1 d .
H19A H 0.5751 0.7915 0.2285 0.033 Uiso 1 1 calc R
H19B H 0.4788 0.6760 0.1630 0.033 Uiso 1 1 calc R
C20 C 1.01690(18) 0.69599(15) 0.14996(7) 0.0262(3) Uani 1 1 d .
H20A H 1.0865 0.6889 0.1911 0.031 Uiso 1 1 calc R
H20B H 1.0976 0.7409 0.1170 0.031 Uiso 1 1 calc R
C21 C 0.90208(17) 0.55456(14) 0.11546(7) 0.0234(3) Uani 1 1 d .
C22 C 0.71221(17) 0.54837(14) 0.12869(7) 0.0231(3) Uani 1 1 d .
H22 H 0.6516 0.5623 0.0862 0.028 Uiso 1 1 calc R
C23 C 0.96428(18) 0.45596(15) 0.08082(7) 0.0249(3) Uani 1 1 d .
H23 H 1.0880 0.4743 0.0781 0.030 Uiso 1 1 calc R
C24 C 0.72364(17) 0.30431(15) -0.00044(7) 0.0244(3) Uani 1 1 d .
C25 C 0.7393(2) 0.08995(17) 0.01755(9) 0.0360(4) Uani 1 1 d .
H25A H 0.7729 0.0137 -0.0126 0.043 Uiso 1 1 calc R
H25B H 0.6578 0.0501 0.0516 0.043 Uiso 1 1 calc R
C26 C 0.9009(2) 0.19716(15) 0.05452(8) 0.0300(3) Uani 1 1 d .
H26A H 0.9145 0.1881 0.1039 0.036 Uiso 1 1 calc R
H26B H 1.0093 0.1904 0.0311 0.036 Uiso 1 1 calc R
C27 C 0.60905(17) 0.41647(15) 0.15213(7) 0.0241(3) Uani 1 1 d .
C28 C 0.44375(18) 0.34287(16) 0.12115(8) 0.0287(3) Uani 1 1 d .
H28 H 0.3931 0.3765 0.0855 0.034 Uiso 1 1 calc R
C29 C 0.35235(19) 0.21972(17) 0.14240(8) 0.0341(4) Uani 1 1 d .
H29 H 0.2399 0.1695 0.1209 0.041 Uiso 1 1 calc R
C30 C 0.4242(2) 0.17059(17) 0.19435(9) 0.0355(4) Uani 1 1 d .
H30 H 0.3617 0.0865 0.2085 0.043 Uiso 1 1 calc R
C31 C 0.5882(2) 0.24433(17) 0.22603(8) 0.0329(4) Uani 1 1 d .
H31 H 0.6375 0.2111 0.2622 0.039 Uiso 1 1 calc R
C32 C 0.67988(19) 0.36629(16) 0.20490(7) 0.0281(3) Uani 1 1 d .
H32 H 0.7922 0.4162 0.2266 0.034 Uiso 1 1 calc R

loop_
_atom_site_aniso_label
_atom_site_aniso_U_11
_atom_site_aniso_U_22
_atom_site_aniso_U_33
_atom_site_aniso_U_23
_atom_site_aniso_U_13
_atom_site_aniso_U_12
O1 0.0364(6) 0.0279(6) 0.0691(8) 0.0112(6) -0.0013(5) 0.0028(5)
O2 0.0386(6) 0.0336(6) 0.0241(5) 0.0036(4) 0.0025(4) 0.0158(5)
O3 0.0436(6) 0.0344(6) 0.0362(6) 0.0164(5) 0.0109(5) 0.0158(5)
O4 0.0411(6) 0.0259(6) 0.0341(6) 0.0113(5) 0.0064(4) 0.0054(5)
O5 0.0314(5) 0.0270(6) 0.0279(5) 0.0079(4) -0.0001(4) 0.0090(4)
O6 0.0377(6) 0.0227(5) 0.0322(5) 0.0039(4) -0.0063(4) 0.0055(4)
N1 0.0305(6) 0.0303(7) 0.0314(6) 0.0142(5) 0.0073(5) 0.0071(5)
N2 0.0290(6) 0.0285(7) 0.0238(6) 0.0087(5) 0.0026(4) 0.0061(5)
N3 0.0261(6) 0.0227(6) 0.0286(6) 0.0057(5) 0.0040(4) 0.0082(5)
N4 0.0276(6) 0.0202(6) 0.0250(6) 0.0050(5) 0.0011(4) 0.0039(5)
N5 0.0266(6) 0.0197(6) 0.0242(6) 0.0050(5) 0.0015(4) 0.0040(5)
N6 0.0272(6) 0.0210(6) 0.0263(6) 0.0047(5) 0.0005(4) 0.0072(5)
C1 0.0362(8) 0.0257(8) 0.0370(8) 0.0125(7) 0.0025(6) 0.0087(6)
C2 0.0347(8) 0.0299(8) 0.0372(8) 0.0071(7) 0.0020(6) 0.0123(6)
C3 0.0307(7) 0.0321(8) 0.0256(7) 0.0082(6) 0.0012(5) 0.0123(6)
C4 0.0318(7) 0.0327(8) 0.0363(8) 0.0143(7) 0.0117(6) 0.0105(6)
C5 0.0264(7) 0.0244(8) 0.0233(7) 0.0033(6) 0.0044(5) 0.0037(6)
C6 0.0258(6) 0.0227(7) 0.0203(6) 0.0049(5) 0.0027(5) 0.0067(5)
C7 0.0231(6) 0.0242(7) 0.0280(7) 0.0046(6) 0.0050(5) 0.0029(5)
C8 0.0255(6) 0.0268(8) 0.0248(7) 0.0061(6) -0.0013(5) 0.0057(6)
C9 0.0451(9) 0.0282(9) 0.0464(9) 0.0132(7) 0.0084(7) 0.0138(7)
C10 0.0456(9) 0.0327(9) 0.0527(10) 0.0155(8) 0.0174(8) 0.0190(7)
C11 0.0234(6) 0.0235(8) 0.0278(7) 0.0026(6) -0.0015(5) 0.0058(5)
C12 0.0262(7) 0.0266(8) 0.0366(8) 0.0082(6) 0.0013(6) 0.0067(6)
C13 0.0290(7) 0.0285(9) 0.0573(10) 0.0158(8) -0.0008(7) 0.0039(6)
C14 0.0353(8) 0.0237(9) 0.0701(12) -0.0021(8) -0.0149(8) 0.0074(7)
C15 0.0407(9) 0.0356(10) 0.0526(10) -0.0156(8) -0.0076(8) 0.0093(8)
C16 0.0335(8) 0.0369(9) 0.0340(8) -0.0052(7) -0.0004(6) 0.0082(7)
C17 0.0372(7) 0.0197(7) 0.0205(6) 0.0022(5) 0.0009(5) 0.0069(6)
C18 0.0352(8) 0.0271(8) 0.0320(8) 0.0100(6) 0.0010(6) 0.0110(6)
C19 0.0303(7) 0.0257(8) 0.0282(7) 0.0065(6) 0.0032(5) 0.0100(6)
C20 0.0263(6) 0.0247(8) 0.0266(7) 0.0038(6) -0.0004(5) 0.0057(6)
C21 0.0257(6) 0.0233(7) 0.0212(6) 0.0069(5) 0.0001(5) 0.0049(5)
C22 0.0269(6) 0.0223(7) 0.0202(6) 0.0047(5) 0.0004(5) 0.0064(5)
C23 0.0259(6) 0.0230(7) 0.0254(7) 0.0058(6) 0.0003(5) 0.0053(5)
C24 0.0271(7) 0.0239(7) 0.0218(6) 0.0049(5) 0.0043(5) 0.0059(5)
C25 0.0442(8) 0.0231(8) 0.0402(9) 0.0074(7) -0.0070(7) 0.0076(7)
C26 0.0379(8) 0.0234(8) 0.0302(7) 0.0045(6) -0.0011(6) 0.0115(6)
C27 0.0263(6) 0.0218(7) 0.0244(7) 0.0029(5) 0.0048(5) 0.0073(6)
C28 0.0260(7) 0.0304(8) 0.0291(7) 0.0030(6) 0.0027(5) 0.0078(6)
C29 0.0258(7) 0.0314(9) 0.0407(8) 0.0021(7) 0.0064(6) 0.0023(6)
C30 0.0350(8) 0.0247(8) 0.0467(9) 0.0094(7) 0.0145(7) 0.0055(6)
C31 0.0382(8) 0.0287(8) 0.0354(8) 0.0126(7) 0.0075(6) 0.0108(6)
C32 0.0300(7) 0.0263(8) 0.0279(7) 0.0069(6) 0.0015(5) 0.0060(6)

loop_
_atom_type_symbol
_atom_type_description
_atom_type_scat_dispersion_real
_atom_type_scat_dispersion_imag
_atom_type_scat_source
C C 0.0181 0.0091 'International Tables Vol C Tables 4.2.6.8 and 6.1.1.4'
H H 0.0000 0.0000 'International Tables Vol C Tables 4.2.6.8 and 6.1.1.4'
N N 0.0311 0.0180 'International Tables Vol C Tables 4.2.6.8 and 6.1.1.4'
O O 0.0492 0.0322 'International Tables Vol C Tables 4.2.6.8 and 6.1.1.4'

loop_
_geom_angle_atom_site_label_1
_geom_angle_atom_site_label_2
_geom_angle_atom_site_label_3
_geom_angle
C8 O3 C9 109.17(11)
C24 O6 C25 109.58(11)
C1 N1 N2 111.91(12)
C1 N1 C4 120.51(13)
N2 N1 C4 106.72(11)
N1 N2 C3 102.81(11)
N1 N2 C6 103.64(10)
C3 N2 C6 112.84(10)
C8 N3 C7 124.37(13)
C8 N3 C10 110.93(12)
C7 N3 C10 121.51(12)
C17 N4 N5 112.00(10)
C17 N4 C20 121.24(11)
N5 N4 C20 107.11(10)
N4 N5 C19 103.00(10)
N4 N5 C22 103.50(10)
C19 N5 C22 113.83(11)
C24 N6 C23 125.42(12)
C24 N6 C26 112.24(12)
C23 N6 C26 121.68(11)
O1 C1 N1 124.36(15)
O1 C1 C2 127.75(16)
N1 C1 C2 107.89(13)
C1 C2 C3 103.74(13)
C1 C2 H2A 111.0
C3 C2 H2A 111.0
C1 C2 H2B 111.0
C3 C2 H2B 111.0
H2A C2 H2B 109.0
N2 C3 C2 105.98(12)
N2 C3 H3A 110.5
C2 C3 H3A 110.5
N2 C3 H3B 110.5
C2 C3 H3B 110.5
H3A C3 H3B 108.7
N1 C4 C5 102.25(11)
N1 C4 H4A 111.3
C5 C4 H4A 111.3
N1 C4 H4B 111.3
C5 C4 H4B 111.3
H4A C4 H4B 109.2
C7 C5 C6 128.25(12)
C7 C5 C4 123.61(13)
C6 C5 C4 108.13(12)
N2 C6 C11 111.43(11)
N2 C6 C5 102.71(10)
C11 C6 C5 112.00(12)
N2 C6 H6 110.2
C11 C6 H6 110.2
C5 C6 H6 110.2
C5 C7 N3 124.86(12)
C5 C7 H7 117.6
N3 C7 H7 117.6
O2 C8 O3 122.23(13)
O2 C8 N3 128.65(13)
O3 C8 N3 109.11(13)
O3 C9 C10 104.23(13)
O3 C9 H9A 110.9
C10 C9 H9A 110.9
O3 C9 H9B 110.9
C10 C9 H9B 110.9
H9A C9 H9B 108.9
N3 C10 C9 100.67(13)
N3 C10 H10A 111.6
C9 C10 H10A 111.6
N3 C10 H10B 111.6
C9 C10 H10B 111.6
H10A C10 H10B 109.4
C12 C11 C16 119.35(14)
C12 C11 C6 121.36(13)
C16 C11 C6 119.12(13)
C11 C12 C13 119.82(16)
C11 C12 H12 120.1
C13 C12 H12 120.1
C14 C13 C12 120.29(16)
C14 C13 H13 119.9
C12 C13 H13 119.9
C15 C14 C13 119.83(16)
C15 C14 H14 120.1
C13 C14 H14 120.1
C16 C15 C14 120.36(17)
C16 C15 H15 119.8
C14 C15 H15 119.8
C15 C16 C11 120.34(16)
C15 C16 H16 119.8
C11 C16 H16 119.8
O4 C17 N4 124.06(13)
O4 C17 C18 128.17(13)
N4 C17 C18 107.76(11)
C17 C18 C19 104.03(11)
C17 C18 H18A 111.0
C19 C18 H18A 111.0
C17 C18 H18B 111.0
C19 C18 H18B 111.0
H18A C18 H18B 109.0
N5 C19 C18 106.14(11)
N5 C19 H19A 110.5
C18 C19 H19A 110.5
N5 C19 H19B 110.5
C18 C19 H19B 110.5
H19A C19 H19B 108.7
N4 C20 C21 102.22(11)
N4 C20 H20A 111.3
C21 C20 H20A 111.3
N4 C20 H20B 111.3
C21 C20 H20B 111.3
H20A C20 H20B 109.2
C23 C21 C22 127.73(13)
C23 C21 C20 123.74(12)
C22 C21 C20 108.53(12)
N5 C22 C27 110.18(11)
N5 C22 C21 102.06(10)
C27 C22 C21 114.46(12)
N5 C22 H22 110.0
C27 C22 H22 110.0
C21 C22 H22 110.0
C21 C23 N6 123.92(13)
C21 C23 H23 118.0
N6 C23 H23 118.0
O5 C24 O6 122.12(12)
O5 C24 N6 128.91(13)
O6 C24 N6 108.96(12)
O6 C25 C26 104.80(12)
O6 C25 H25A 110.8
C26 C25 H25A 110.8
O6 C25 H25B 110.8
C26 C25 H25B 110.8
H25A C25 H25B 108.9
N6 C26 C25 100.81(12)
N6 C26 H26A 111.6
C25 C26 H26A 111.6
N6 C26 H26B 111.6
C25 C26 H26B 111.6
H26A C26 H26B 109.4
C28 C27 C32 119.05(13)
C28 C27 C22 120.90(12)
C32 C27 C22 120.05(12)
C27 C28 C29 120.05(14)
C27 C28 H28 120.0
C29 C28 H28 120.0
C30 C29 C28 120.39(14)
C30 C29 H29 119.8
C28 C29 H29 119.8
C29 C30 C31 119.86(14)
C29 C30 H30 120.1
C31 C30 H30 120.1
C32 C31 C30 119.99(14)
C32 C31 H31 120.0
C30 C31 H31 120.0
C31 C32 C27 120.66(13)
C31 C32 H32 119.7
C27 C32 H32 119.7

loop_
_geom_bond_atom_site_label_1
_geom_bond_atom_site_label_2
_geom_bond_distance
O1 C1 1.224(2)
O2 C8 1.2041(19)
O3 C8 1.3583(18)
O3 C9 1.445(2)
O4 C17 1.2230(17)
O5 C24 1.2089(17)
O6 C24 1.3560(17)
O6 C25 1.4503(18)
N1 C1 1.373(2)
N1 N2 1.4540(17)
N1 C4 1.455(2)
N2 C3 1.488(2)
N2 C6 1.5028(17)
N3 C8 1.3592(19)
N3 C7 1.4105(18)
N3 C10 1.451(2)
N4 C17 1.3749(18)
N4 N5 1.4537(16)
N4 C20 1.454(2)
N5 C19 1.4842(19)
N5 C22 1.4996(19)
N6 C24 1.3580(18)
N6 C23 1.4092(18)
N6 C26 1.4540(19)
C1 C2 1.507(2)
C2 C3 1.525(2)
C2 H2A 0.9900
C2 H2B 0.9900
C3 H3A 0.9900
C3 H3B 0.9900
C4 C5 1.5176(19)
C4 H4A 0.9900
C4 H4B 0.9900
C5 C7 1.319(2)
C5 C6 1.5162(18)
C6 C11 1.5152(19)
C6 H6 1.0000
C7 H7 0.9500
C9 C10 1.515(2)
C9 H9A 0.9900
C9 H9B 0.9900
C10 H10A 0.9900
C10 H10B 0.9900
C11 C12 1.386(2)
C11 C16 1.396(2)
C12 C13 1.396(2)
C12 H12 0.9500
C13 C14 1.382(3)
C13 H13 0.9500
C14 C15 1.380(3)
C14 H14 0.9500
C15 C16 1.379(3)
C15 H15 0.9500
C16 H16 0.9500
C17 C18 1.502(2)
C18 C19 1.5297(19)
C18 H18A 0.9900
C18 H18B 0.9900
C19 H19A 0.9900
C19 H19B 0.9900
C20 C21 1.5178(19)
C20 H20A 0.9900
C20 H20B 0.9900
C21 C23 1.323(2)
C21 C22 1.5137(19)
C22 C27 1.5132(19)
C22 H22 1.0000
C23 H23 0.9500
C25 C26 1.519(2)
C25 H25A 0.9900
C25 H25B 0.9900
C26 H26A 0.9900
C26 H26B 0.9900
C27 C28 1.392(2)
C27 C32 1.3930(19)
C28 C29 1.396(2)
C28 H28 0.9500
C29 C30 1.378(2)
C29 H29 0.9500
C30 C31 1.389(2)
C30 H30 0.9500
C31 C32 1.386(2)
C31 H31 0.9500
C32 H32 0.9500

loop_
_geom_torsion_atom_site_label_1
_geom_torsion_atom_site_label_2
_geom_torsion_atom_site_label_3
_geom_torsion_atom_site_label_4
_geom_torsion
C1 N1 N2 C3 -26.40(14)
C4 N1 N2 C3 -160.20(11)
C1 N1 N2 C6 91.31(13)
C4 N1 N2 C6 -42.50(14)
C17 N4 N5 C19 -26.22(14)
C20 N4 N5 C19 -161.43(11)
C17 N4 N5 C22 92.59(13)
C20 N4 N5 C22 -42.62(12)
N2 N1 C1 O1 -165.91(14)
C4 N1 C1 O1 -39.3(2)
N2 N1 C1 C2 14.50(15)
C4 N1 C1 C2 141.15(12)
O1 C1 C2 C3 -176.15(15)
N1 C1 C2 C3 3.43(15)
N1 N2 C3 C2 27.02(13)
C6 N2 C3 C2 -83.97(13)
C1 C2 C3 N2 -19.20(14)
C1 N1 C4 C5 -94.36(15)
N2 N1 C4 C5 34.64(14)
N1 C4 C5 C7 167.29(14)
N1 C4 C5 C6 -14.00(15)
N1 N2 C6 C11 151.24(12)
C3 N2 C6 C11 -98.29(14)
N1 N2 C6 C5 31.17(13)
C3 N2 C6 C5 141.65(12)
C7 C5 C6 N2 168.17(15)
C4 C5 C6 N2 -10.46(15)
C7 C5 C6 C11 48.50(19)
C4 C5 C6 C11 -130.13(12)
C6 C5 C7 N3 4.6(2)
C4 C5 C7 N3 -176.93(14)
C8 N3 C7 C5 52.1(2)
C10 N3 C7 C5 -149.89(16)
C9 O3 C8 O2 -175.04(14)
C9 O3 C8 N3 5.90(16)
C7 N3 C8 O2 -8.3(2)
C10 N3 C8 O2 -168.28(15)
C7 N3 C8 O3 170.67(12)
C10 N3 C8 O3 10.70(16)
C8 O3 C9 C10 -18.98(17)
C8 N3 C10 C9 -21.35(17)
C7 N3 C10 C9 178.02(13)
O3 C9 C10 N3 23.37(17)
N2 C6 C11 C12 120.29(14)
C5 C6 C11 C12 -125.29(14)
N2 C6 C11 C16 -64.51(16)
C5 C6 C11 C16 49.92(16)
C16 C11 C12 C13 -1.2(2)
C6 C11 C12 C13 173.96(13)
C11 C12 C13 C14 -0.1(2)
C12 C13 C14 C15 1.3(2)
C13 C14 C15 C16 -1.0(3)
C14 C15 C16 C11 -0.4(3)
C12 C11 C16 C15 1.5(2)
C6 C11 C16 C15 -173.78(14)
N5 N4 C17 O4 -165.47(13)
C20 N4 C17 O4 -37.4(2)
N5 N4 C17 C18 15.76(15)
C20 N4 C17 C18 143.81(13)
O4 C17 C18 C19 -177.44(14)
N4 C17 C18 C19 1.26(15)
N4 N5 C19 C18 25.40(14)
C22 N5 C19 C18 -85.94(13)
C17 C18 C19 N5 -16.92(15)
C17 N4 C20 C21 -98.19(13)
N5 N4 C20 C21 31.98(12)
N4 C20 C21 C23 170.96(12)
N4 C20 C21 C22 -9.74(13)
N4 N5 C22 C27 155.68(10)
C19 N5 C22 C27 -93.28(13)
N4 N5 C22 C21 33.70(12)
C19 N5 C22 C21 144.74(11)
C23 C21 C22 N5 164.57(13)
C20 C21 C22 N5 -14.69(13)
C23 C21 C22 C27 45.58(18)
C20 C21 C22 C27 -133.68(12)
C22 C21 C23 N6 1.9(2)
C20 C21 C23 N6 -178.96(11)
C24 N6 C23 C21 55.2(2)
C26 N6 C23 C21 -134.82(14)
C25 O6 C24 O5 -173.39(13)
C25 O6 C24 N6 7.64(16)
C23 N6 C24 O5 -2.6(2)
C26 N6 C24 O5 -173.45(14)
C23 N6 C24 O6 176.23(12)
C26 N6 C24 O6 5.43(16)
C24 O6 C25 C26 -16.78(16)
C24 N6 C26 C25 -15.04(16)
C23 N6 C26 C25 173.76(13)
O6 C25 C26 N6 18.30(16)
N5 C22 C27 C28 113.70(14)
C21 C22 C27 C28 -131.98(14)
N5 C22 C27 C32 -66.95(17)
C21 C22 C27 C32 47.37(18)
C32 C27 C28 C29 -0.8(2)
C22 C27 C28 C29 178.54(14)
C27 C28 C29 C30 0.4(2)
C28 C29 C30 C31 0.3(2)
C29 C30 C31 C32 -0.6(3)
C30 C31 C32 C27 0.2(2)
C28 C27 C32 C31 0.5(2)
C22 C27 C32 C31 -178.85(14)
